data_7703118
loop_
_publ_author_name
'Szczupak, \/Lukasz'
'Kowalczyk, Aleksandra'
'Trzybi\'nski, Damian'
'Wo\'zniak, Krzysztof'
'Mendoza, Gracia'
'Arruebo, Manuel'
'Steverding, Dietmar'
'St\;aczek, Pawe\/l'
'Kowalski, Konrad'

_publ_section_title
;
 Organometallic ciprofloxacin conjugates with dual action: synthesis,
 characterization, and antimicrobial and cytotoxicity studies.
;
_journal_issue 5
_journal_name_full 'Dalton transactions (Cambridge, England : 2003)'
_journal_page_first 1403
_journal_page_last 1415
_journal_paper_doi 10.1039/c9dt03948a
_journal_volume 49
_journal_year 2020
_chemical_formula_moiety 'C28 H25 F Mn N3 O7'
_chemical_formula_sum 'C28 H25 F Mn N3 O7'
_chemical_formula_weight 589.45
_space_group_crystal_system monoclinic
_space_group_IT_number 14
_space_group_name_Hall '-P 2ybc'
_space_group_name_H-M_alt 'P 1 21/c 1'
_atom_sites_solution_hydrogens mixed
_atom_sites_solution_primary iterative
_audit_creation_date 2018-12-17
_audit_creation_method
;
Olex2 1.2
(compiled 2015.01.26 svn.r3150 for OlexSys, GUI svn.r4998)
;
_audit_update_record
;
2019-09-11 deposited with the CCDC.	2019-12-10 downloaded from the CCDC.
;
_cell_angle_alpha 90
_cell_angle_beta 93.113(3)
_cell_angle_gamma 90
_cell_formula_units_Z 4
_cell_length_a 11.2786(5)
_cell_length_b 7.2123(3)
_cell_length_c 34.7213(9)
_cell_measurement_reflns_used 11508
_cell_measurement_temperature 100(2)
_cell_measurement_theta_max 73.6650
_cell_measurement_theta_min 3.8780
_cell_volume 2820.22(19)
_computing_cell_refinement 'CrysAlisPro 1.171.38.46 (Rigaku OD, 2015)'
_computing_data_collection 'CrysAlisPro 1.171.38.46 (Rigaku OD, 2015)'
_computing_data_reduction 'CrysAlisPro 1.171.38.46 (Rigaku OD, 2015)'
_computing_molecular_graphics 'Olex2 (Dolomanov et al., 2009)'
_computing_publication_material 'Olex2 (Dolomanov et al., 2009)'
_computing_structure_refinement 'ShelXL (Sheldrick, 2008)'
_computing_structure_solution
;
Superflip (Palatinus & Chapuis, 2007;Palatinus & van der Lee, 2008;
Palatinus et al., 2012)
;
_diffrn_ambient_environment N~2~
_diffrn_ambient_temperature 100(2)
_diffrn_detector 'CCD plate'
_diffrn_detector_area_resol_mean 5.2195
_diffrn_detector_type Atlas
_diffrn_measured_fraction_theta_full 1.000
_diffrn_measured_fraction_theta_max 0.993
_diffrn_measurement_device 'four-circle diffractometer'
_diffrn_measurement_device_type 'SuperNova, Dual, Cu at zero, Atlas'
_diffrn_measurement_method '\w scans'
_diffrn_orient_matrix_type 'CrysAlisPro convention (1999,Acta A55,543-557)'
_diffrn_orient_matrix_UB_11 0.0242996000
_diffrn_orient_matrix_UB_12 0.1123866000
_diffrn_orient_matrix_UB_13 0.0373311000
_diffrn_orient_matrix_UB_21 0.0933399000
_diffrn_orient_matrix_UB_22 -0.1442009000
_diffrn_orient_matrix_UB_23 0.0141008000
_diffrn_orient_matrix_UB_31 0.0969618000
_diffrn_orient_matrix_UB_32 0.1105333000
_diffrn_orient_matrix_UB_33 -0.0195464000
_diffrn_radiation_monochromator mirror
_diffrn_radiation_probe x-ray
_diffrn_radiation_type CuK\a
_diffrn_radiation_wavelength 1.54184
_diffrn_reflns_av_R_equivalents 0.0590
_diffrn_reflns_av_unetI/netI 0.0352
_diffrn_reflns_Laue_measured_fraction_full 1.000
_diffrn_reflns_Laue_measured_fraction_max 0.993
_diffrn_reflns_limit_h_max 13
_diffrn_reflns_limit_h_min -14
_diffrn_reflns_limit_k_max 8
_diffrn_reflns_limit_k_min -9
_diffrn_reflns_limit_l_max 43
_diffrn_reflns_limit_l_min -42
_diffrn_reflns_number 44790
_diffrn_reflns_point_group_measured_fraction_full 1.000
_diffrn_reflns_point_group_measured_fraction_max 0.993
_diffrn_reflns_theta_full 67.684
_diffrn_reflns_theta_max 74.002
_diffrn_reflns_theta_min 2.549
_diffrn_source 'micro-focus sealed X-ray tube'
_diffrn_source_type 'SuperNova (Cu) X-ray Source'
_exptl_absorpt_coefficient_mu 4.294
_exptl_absorpt_correction_T_max 0.730
_exptl_absorpt_correction_T_min 0.410
_exptl_absorpt_correction_type analytical
_exptl_absorpt_process_details
;
CrysAlisPro 1.171.38.46 (Rigaku Oxford Diffraction, 2015)
Analytical numeric absorption correction using a multifaceted crystal
			model based on expressions derived by R.C. Clark & J.S. Reid.
(Clark, R. C. & Reid, J. S. (1995). Acta Cryst. A51, 887-897)
Empirical absorption correction using spherical harmonics,
 implemented in SCALE3 ABSPACK scaling algorithm.
;
_exptl_crystal_colour yellow
_exptl_crystal_colour_primary yellow
_exptl_crystal_density_diffrn 1.388
_exptl_crystal_description prism
_exptl_crystal_F_000 1216
_exptl_crystal_size_max 0.32
_exptl_crystal_size_mid 0.14
_exptl_crystal_size_min 0.10
_refine_diff_density_max 0.841
_refine_diff_density_min -0.640
_refine_diff_density_rms 0.070
_refine_ls_extinction_method none
_refine_ls_goodness_of_fit_ref 1.069
_refine_ls_hydrogen_treatment mixed
_refine_ls_matrix_type full
_refine_ls_number_parameters 384
_refine_ls_number_reflns 5669
_refine_ls_number_restraints 5
_refine_ls_restrained_S_all 1.069
_refine_ls_R_factor_all 0.0880
_refine_ls_R_factor_gt 0.0755
_refine_ls_shift/su_max 0.002
_refine_ls_shift/su_mean 0.000
_refine_ls_structure_factor_coef Fsqd
_refine_ls_weighting_details 'w=1/[\s^2^(Fo^2^)+(0.0956P)^2^+4.1895P] where P=(Fo^2^+2Fc^2^)/3'
_refine_ls_weighting_scheme calc
_refine_ls_wR_factor_gt 0.2055
_refine_ls_wR_factor_ref 0.2139
_reflns_Friedel_coverage 0.000
_reflns_number_gt 4445
_reflns_number_total 5669
_reflns_threshold_expression 'I > 2\s(I)'
_cod_data_source_file c9dt03948a2.cif
_cod_data_source_block 2018_11_26_dt_lzs-447_n
_cod_depositor_comments 'Adding full bibliography for 7703117--7703118.cif.'
_cod_original_cell_volume 2820.24(18)
_cod_original_sg_symbol_H-M 'P 21/c'
_cod_database_code 7703118
_shelx_space_group_comment
;
The symmetry employed for this shelxl refinement is uniquely defined
by the following loop, which should always be used as a source of
symmetry information in preference to the above space-group names.
They are only intended as comments.
;
_reflns_odcompleteness_completeness 99.98
_reflns_odcompleteness_iscentric 1
_reflns_odcompleteness_theta 66.97
_olex2_refinement_description
;
1. Fixed Uiso
 At 1.2 times of:
  All C(H) groups, All C(H,H) groups, All C(H,H,H,H) groups
2. Restrained distances
 O21-H21
 0.82 with sigma of 0.01
 N1-C17B \\sim N1-C17A
 with sigma of 0.02
 C19A-C17A \\sim C19B-C17B
 with sigma of 0.02
 C18-C17A \\sim C18-C17B
 with sigma of 0.02
 C19A-C18 \\sim C19B-C18
 with sigma of 0.02
3. Others
 Sof(C17B)=Sof(H17B)=Sof(H18C)=Sof(H18D)=Sof(C19B)=Sof(H19C)=Sof(H19D)=1-FVAR(1)
 Sof(C17A)=Sof(H17A)=Sof(H18A)=Sof(H18B)=Sof(C19A)=Sof(H19A)=Sof(H19B)=FVAR(1)
4.a Ternary CH refined with riding coordinates:
 C17A(H17A), C17B(H17B)
4.b Secondary CH2 refined with riding coordinates:
 C12(H12A,H12B), C13(H13A,H13B), C15(H15A,H15B), C16(H16A,H16B), C18(H18A,
 H18B), C18(H18C,H18D), C19A(H19A,H19B), C19B(H19C,H19D), C25(H25A,H25B),
 C26(H26A,H26B)
4.c Aromatic/amide H refined with riding coordinates:
 C2(H2), C5(H5), C8(H8), C30(H30), C31(H31), C32(H32), C33(H33)
;
_shelx_shelxl_version_number 2014/7
_olex2_date_sample_data_collection 2018-11-27
_olex2_submission_special_instructions 'No special instructions were received'
_oxdiff_exptl_absorpt_empirical_details
;
Empirical correction (ABSPACK) includes:
- Absorption correction using spherical harmonics
- Frame scaling
;
_oxdiff_exptl_absorpt_empirical_full_max 1.616
_oxdiff_exptl_absorpt_empirical_full_min 0.468

loop_
_space_group_symop_operation_xyz
'x, y, z'
'-x, y+1/2, -z+1/2'
'-x, -y, -z'
'x, -y-1/2, z-1/2'

loop_
_atom_site_label
_atom_site_type_symbol
_atom_site_fract_x
_atom_site_fract_y
_atom_site_fract_z
_atom_site_U_iso_or_equiv
_atom_site_adp_type
_atom_site_occupancy
_atom_site_site_symmetry_order
_atom_site_calc_flag
_atom_site_refinement_flags_posn
_atom_site_refinement_flags_occupancy
_atom_site_disorder_assembly
_atom_site_disorder_group
C2 C -0.3065(4) 0.0159(7) 0.48457(13) 0.0624(13) Uani 1 1 d . . . .
H2 H -0.3732 0.0758 0.4737 0.075 Uiso 1 1 calc R . . .
C3 C -0.2719(4) -0.1433(6) 0.46790(11) 0.0471(9) Uani 1 1 d . . . .
C4 C -0.1692(4) -0.2390(5) 0.48374(11) 0.0462(9) Uani 1 1 d . . . .
C5 C -0.0074(4) -0.2390(5) 0.53496(12) 0.0493(10) Uani 1 1 d . . . .
H5 H 0.0212 -0.3496 0.5253 0.059 Uiso 1 1 calc R . . .
C6 C 0.0493(4) -0.1576(6) 0.56593(12) 0.0527(10) Uani 1 1 d . . . .
C7 C 0.0090(4) 0.0055(6) 0.58324(11) 0.0493(10) Uani 1 1 d . . . .
C8 C -0.0929(4) 0.0845(6) 0.56606(12) 0.0579(12) Uani 1 1 d . . . .
H8 H -0.1240 0.1908 0.5768 0.069 Uiso 1 1 calc R . . .
C9 C -0.1499(4) 0.0084(6) 0.53303(11) 0.0493(10) Uani 1 1 d . . . .
C10 C -0.1095(3) -0.1560(5) 0.51739(10) 0.0432(8) Uani 1 1 d . . . .
C12 C 0.0369(5) 0.2719(7) 0.62620(14) 0.0693(15) Uani 1 1 d . . . .
H12A H -0.0350 0.2623 0.6402 0.083 Uiso 1 1 calc R . . .
H12B H 0.0201 0.3494 0.6037 0.083 Uiso 1 1 calc R . . .
C13 C 0.1348(5) 0.3599(7) 0.65195(13) 0.0720(15) Uani 1 1 d . . . .
H13A H 0.2040 0.3796 0.6371 0.086 Uiso 1 1 calc R . . .
H13B H 0.1081 0.4800 0.6606 0.086 Uiso 1 1 calc R . . .
C15 C 0.2034(5) 0.0642(7) 0.67172(13) 0.0664(13) Uani 1 1 d . . . .
H15A H 0.2268 -0.0138 0.6936 0.080 Uiso 1 1 calc R . . .
H15B H 0.2715 0.0781 0.6560 0.080 Uiso 1 1 calc R . . .
C16 C 0.1032(5) -0.0285(7) 0.64809(13) 0.0684(14) Uani 1 1 d . . . .
H16A H 0.1277 -0.1505 0.6399 0.082 Uiso 1 1 calc R . . .
H16B H 0.0345 -0.0427 0.6635 0.082 Uiso 1 1 calc R . . .
C17A C -0.3172(8) 0.2290(11) 0.5389(2) 0.059(3) Uani 0.618(13) 1 d D P A 1
H17A H -0.3532 0.1823 0.5621 0.071 Uiso 0.618(13) 1 calc R P A 1
C17B C -0.2658(9) 0.2972(14) 0.5241(3) 0.042(3) Uani 0.382(13) 1 d D P A 2
H17B H -0.1965 0.3769 0.5213 0.050 Uiso 0.382(13) 1 calc R P A 2
C18 C -0.3773(6) 0.3796(8) 0.51838(16) 0.090(2) Uani 1 1 d D . . .
H18A H -0.4483 0.4301 0.5290 0.108 Uiso 0.618(13) 1 calc R P A 1
H18B H -0.3771 0.3798 0.4904 0.108 Uiso 0.618(13) 1 calc R P A 1
H18C H -0.4402 0.3064 0.5057 0.108 Uiso 0.382(13) 1 calc R P A 2
H18D H -0.3801 0.5109 0.5124 0.108 Uiso 0.382(13) 1 calc R P A 2
C19A C -0.2542(9) 0.4093(11) 0.5421(3) 0.076(4) Uani 0.618(13) 1 d D P A 1
H19A H -0.1833 0.4254 0.5278 0.091 Uiso 0.618(13) 1 calc R P A 1
H19B H -0.2545 0.4757 0.5664 0.091 Uiso 0.618(13) 1 calc R P A 1
C19B C -0.3323(11) 0.3212(18) 0.5601(3) 0.054(4) Uani 0.382(13) 1 d D P A 2
H19C H -0.3066 0.4177 0.5782 0.065 Uiso 0.382(13) 1 calc R P A 2
H19D H -0.3670 0.2123 0.5715 0.065 Uiso 0.382(13) 1 calc R P A 2
C20 C -0.3428(4) -0.2180(7) 0.43423(12) 0.0565(11) Uani 1 1 d . . . .
C25 C 0.2660(5) 0.3360(9) 0.70786(13) 0.0723(14) Uani 1 1 d . . . .
H25A H 0.2422 0.4611 0.7142 0.087 Uiso 1 1 calc R . . .
H25B H 0.3340 0.3446 0.6920 0.087 Uiso 1 1 calc R . . .
C26 C 0.3028(5) 0.2337(8) 0.74508(13) 0.0693(14) Uani 1 1 d . . . .
H26A H 0.2327 0.2108 0.7594 0.083 Uiso 1 1 calc R . . .
H26B H 0.3362 0.1144 0.7386 0.083 Uiso 1 1 calc R . . .
C27 C 0.3918(5) 0.3387(10) 0.77026(13) 0.0775(17) Uani 1 1 d . . . .
C29 C 0.4410(4) 0.2414(9) 0.80575(13) 0.0696(15) Uani 1 1 d . . . .
C30 C 0.4167(4) 0.0642(8) 0.81998(12) 0.0632(12) Uani 1 1 d . . . .
H30 H 0.3628 -0.0202 0.8088 0.076 Uiso 1 1 calc R . . .
C31 C 0.4887(4) 0.0357(9) 0.85447(13) 0.0704(14) Uani 1 1 d . . . .
H31 H 0.4892 -0.0693 0.8700 0.084 Uiso 1 1 calc R . . .
C32 C 0.5581(5) 0.1931(10) 0.86060(15) 0.0855(19) Uani 1 1 d . . . .
H32 H 0.6144 0.2100 0.8809 0.103 Uiso 1 1 calc R . . .
C33 C 0.5296(5) 0.3235(12) 0.83120(15) 0.098(2) Uani 1 1 d . . . .
H33 H 0.5625 0.4410 0.8289 0.118 Uiso 1 1 calc R . . .
C34 C 0.3301(7) 0.5051(8) 0.85717(14) 0.088(2) Uani 1 1 d . . . .
C36 C 0.2257(5) 0.1888(6) 0.86285(12) 0.0561(11) Uani 1 1 d . . . .
C38 C 0.3940(5) 0.2875(6) 0.91307(12) 0.0629(13) Uani 1 1 d . . . .
F24 F 0.1524(2) -0.2358(3) 0.58057(8) 0.0652(8) Uani 1 1 d . . . .
Mn40 Mn 0.37555(7) 0.27043(10) 0.86147(2) 0.0559(3) Uani 1 1 d . . . .
N1 N -0.2508(4) 0.0935(5) 0.51579(11) 0.0641(12) Uani 1 1 d D . . .
N11 N 0.0729(3) 0.0892(5) 0.61406(10) 0.0569(10) Uani 1 1 d . . . .
N14 N 0.1680(4) 0.2452(6) 0.68549(11) 0.0610(10) Uani 1 1 d . . . .
O21 O -0.3139(3) -0.3865(5) 0.42337(10) 0.0663(9) Uani 1 1 d D . . .
H21 H -0.254(4) -0.411(12) 0.437(2) 0.14(3) Uiso 1 1 d D . . .
O22 O -0.4255(3) -0.1362(5) 0.41821(9) 0.0712(10) Uani 1 1 d . . . .
O23 O -0.1332(3) -0.3887(4) 0.46982(9) 0.0628(9) Uani 1 1 d . . . .
O28 O 0.4254(4) 0.4904(8) 0.76192(10) 0.1016(16) Uani 1 1 d . . . .
O35 O 0.3018(7) 0.6581(7) 0.85403(14) 0.130(2) Uani 1 1 d . . . .
O37 O 0.1293(3) 0.1343(6) 0.86436(11) 0.0745(10) Uani 1 1 d . . . .
O39 O 0.4097(4) 0.2973(5) 0.94591(9) 0.0744(11) Uani 1 1 d . . . .

loop_
_atom_site_aniso_label
_atom_site_aniso_U_11
_atom_site_aniso_U_22
_atom_site_aniso_U_33
_atom_site_aniso_U_23
_atom_site_aniso_U_13
_atom_site_aniso_U_12
C2 0.064(3) 0.063(3) 0.056(2) -0.017(2) -0.036(2) 0.027(2)
C3 0.053(2) 0.046(2) 0.0392(18) -0.0067(15) -0.0203(16) 0.0072(17)
C4 0.051(2) 0.044(2) 0.0418(19) -0.0048(15) -0.0136(16) 0.0086(16)
C5 0.055(2) 0.0380(19) 0.052(2) -0.0079(16) -0.0203(18) 0.0149(17)
C6 0.050(2) 0.050(2) 0.055(2) -0.0066(17) -0.0267(18) 0.0201(18)
C7 0.057(2) 0.045(2) 0.0432(19) -0.0076(16) -0.0210(17) 0.0161(18)
C8 0.063(3) 0.058(2) 0.049(2) -0.0186(18) -0.0296(19) 0.031(2)
C9 0.051(2) 0.053(2) 0.0414(19) -0.0092(16) -0.0226(16) 0.0187(18)
C10 0.050(2) 0.0376(18) 0.0398(18) -0.0065(14) -0.0147(15) 0.0101(16)
C12 0.087(3) 0.063(3) 0.053(2) -0.023(2) -0.041(2) 0.034(2)
C13 0.094(4) 0.072(3) 0.046(2) -0.013(2) -0.037(2) 0.015(3)
C15 0.067(3) 0.081(3) 0.047(2) -0.002(2) -0.032(2) 0.019(2)
C16 0.088(3) 0.063(3) 0.050(2) -0.002(2) -0.037(2) 0.019(2)
C17A 0.060(5) 0.065(5) 0.050(5) -0.019(4) -0.026(4) 0.025(4)
C17B 0.043(6) 0.044(6) 0.037(6) 0.003(5) -0.016(4) 0.015(4)
C18 0.114(5) 0.071(3) 0.078(3) -0.029(3) -0.063(3) 0.051(3)
C19A 0.096(7) 0.052(5) 0.073(6) -0.018(4) -0.052(5) 0.037(5)
C19B 0.063(7) 0.054(7) 0.044(6) -0.009(5) -0.015(5) 0.020(6)
C20 0.059(2) 0.062(3) 0.046(2) -0.0134(18) -0.0201(19) 0.011(2)
C25 0.078(3) 0.095(4) 0.041(2) -0.002(2) -0.028(2) -0.011(3)
C26 0.063(3) 0.102(4) 0.040(2) -0.001(2) -0.027(2) -0.008(3)
C27 0.061(3) 0.131(5) 0.037(2) 0.006(3) -0.017(2) -0.036(3)
C29 0.050(2) 0.120(5) 0.036(2) 0.003(2) -0.0168(18) -0.023(3)
C30 0.053(2) 0.092(4) 0.043(2) -0.009(2) -0.0146(18) 0.002(2)
C31 0.060(3) 0.105(4) 0.043(2) -0.001(2) -0.017(2) 0.006(3)
C32 0.059(3) 0.142(6) 0.051(3) 0.016(3) -0.031(2) -0.026(3)
C33 0.067(3) 0.176(7) 0.047(3) 0.022(3) -0.028(2) -0.053(4)
C34 0.158(6) 0.056(3) 0.049(3) 0.007(2) -0.012(3) -0.034(4)
C36 0.077(3) 0.044(2) 0.046(2) -0.0001(17) -0.018(2) 0.001(2)
C38 0.093(3) 0.056(2) 0.038(2) 0.0044(17) -0.015(2) -0.037(2)
F24 0.0624(15) 0.0545(14) 0.0738(17) -0.0172(12) -0.0412(13) 0.0264(12)
Mn40 0.0701(5) 0.0600(4) 0.0350(3) 0.0036(3) -0.0195(3) -0.0236(3)
N1 0.067(2) 0.063(2) 0.058(2) -0.0250(17) -0.0401(18) 0.0340(19)
N11 0.063(2) 0.058(2) 0.0454(17) -0.0094(15) -0.0332(16) 0.0225(17)
N14 0.062(2) 0.073(3) 0.0443(18) -0.0117(16) -0.0323(17) 0.0120(18)
O21 0.072(2) 0.0590(19) 0.0636(18) -0.0225(15) -0.0359(16) 0.0150(16)
O22 0.075(2) 0.071(2) 0.0620(18) -0.0213(16) -0.0428(17) 0.0263(17)
O23 0.072(2) 0.0477(16) 0.0644(18) -0.0210(14) -0.0330(15) 0.0210(14)
O28 0.110(3) 0.139(4) 0.0512(19) 0.026(2) -0.030(2) -0.063(3)
O35 0.244(7) 0.061(3) 0.084(3) 0.008(2) 0.003(4) -0.016(4)
O37 0.058(2) 0.085(3) 0.078(2) 0.0008(19) -0.0184(17) -0.0142(18)
O39 0.110(3) 0.072(2) 0.0398(16) 0.0031(14) -0.0132(16) -0.038(2)

loop_
_atom_type_symbol
_atom_type_description
_atom_type_scat_dispersion_real
_atom_type_scat_dispersion_imag
_atom_type_scat_source
C C 0.0181 0.0091 'International Tables Vol C Tables 4.2.6.8 and 6.1.1.4'
H H 0.0000 0.0000 'International Tables Vol C Tables 4.2.6.8 and 6.1.1.4'
F F 0.0727 0.0534 'International Tables Vol C Tables 4.2.6.8 and 6.1.1.4'
Mn Mn -0.5299 2.8052 'International Tables Vol C Tables 4.2.6.8 and 6.1.1.4'
N N 0.0311 0.0180 'International Tables Vol C Tables 4.2.6.8 and 6.1.1.4'
O O 0.0492 0.0322 'International Tables Vol C Tables 4.2.6.8 and 6.1.1.4'

loop_
_geom_angle_atom_site_label_1
_geom_angle_atom_site_label_2
_geom_angle_atom_site_label_3
_geom_angle
C3 C2 H2 117.8
N1 C2 H2 117.8
N1 C2 C3 124.4(4)
C2 C3 C4 119.4(3)
C2 C3 C20 119.4(3)
C4 C3 C20 121.2(4)
C3 C4 C10 116.2(3)
O23 C4 C3 122.5(3)
O23 C4 C10 121.3(3)
C6 C5 H5 120.0
C6 C5 C10 120.0(3)
C10 C5 H5 120.0
C5 C6 C7 123.5(3)
C5 C6 F24 118.2(3)
F24 C6 C7 118.3(3)
C8 C7 C6 116.0(3)
C8 C7 N11 122.2(3)
N11 C7 C6 121.6(3)
C7 C8 H8 119.1
C7 C8 C9 121.7(4)
C9 C8 H8 119.1
C8 C9 N1 120.5(3)
C10 C9 C8 120.6(3)
C10 C9 N1 118.9(3)
C5 C10 C4 120.6(3)
C9 C10 C4 121.3(3)
C9 C10 C5 118.1(3)
H12A C12 H12B 108.1
C13 C12 H12A 109.6
C13 C12 H12B 109.6
N11 C12 H12A 109.6
N11 C12 H12B 109.6
N11 C12 C13 110.2(4)
C12 C13 H13A 109.2
C12 C13 H13B 109.2
H13A C13 H13B 107.9
N14 C13 C12 112.3(5)
N14 C13 H13A 109.2
N14 C13 H13B 109.2
H15A C15 H15B 108.0
C16 C15 H15A 109.4
C16 C15 H15B 109.4
N14 C15 H15A 109.4
N14 C15 H15B 109.4
N14 C15 C16 111.3(4)
C15 C16 H16A 110.1
C15 C16 H16B 110.1
H16A C16 H16B 108.4
N11 C16 C15 108.2(4)
N11 C16 H16A 110.1
N11 C16 H16B 110.1
C18 C17A H17A 117.3
C18 C17A C19A 65.7(5)
C18 C17A N1 117.4(6)
C19A C17A H17A 117.3
C19A C17A N1 111.2(8)
N1 C17A H17A 117.3
C18 C17B H17B 117.0
C18 C17B C19B 65.4(6)
C18 C17B N1 119.8(8)
C19B C17B H17B 117.0
C19B C17B N1 109.8(9)
N1 C17B H17B 117.0
C17A C18 H18A 117.9
C17A C18 H18B 117.9
C17A C18 C19A 58.2(4)
C17B C18 H18C 117.7
C17B C18 H18D 117.7
C17B C18 C19B 60.6(5)
H18A C18 H18B 115.1
H18C C18 H18D 114.8
C19A C18 H18A 117.9
C19A C18 H18B 117.9
C19B C18 H18C 117.7
C19B C18 H18D 117.7
C17A C19A C18 56.1(4)
C17A C19A H19A 118.2
C17A C19A H19B 118.2
C18 C19A H19A 118.2
C18 C19A H19B 118.2
H19A C19A H19B 115.4
C17B C19B C18 54.0(5)
C17B C19B H19C 118.3
C17B C19B H19D 118.3
C18 C19B H19C 118.3
C18 C19B H19D 118.3
H19C C19B H19D 115.6
O21 C20 C3 115.4(4)
O22 C20 C3 123.6(4)
O22 C20 O21 120.8(4)
H25A C25 H25B 107.7
C26 C25 H25A 108.9
C26 C25 H25B 108.9
N14 C25 H25A 108.9
N14 C25 H25B 108.9
N14 C25 C26 113.2(5)
C25 C26 H26A 109.0
C25 C26 H26B 109.0
H26A C26 H26B 107.8
C27 C26 C25 113.1(5)
C27 C26 H26A 109.0
C27 C26 H26B 109.0
C29 C27 C26 116.7(5)
O28 C27 C26 122.0(5)
O28 C27 C29 121.3(4)
C27 C29 Mn40 125.0(4)
C30 C29 C27 130.2(4)
C30 C29 C33 107.7(5)
C30 C29 Mn40 71.6(3)
C33 C29 C27 122.1(5)
C33 C29 Mn40 70.1(3)
C29 C30 H30 125.8
C29 C30 C31 108.3(5)
C29 C30 Mn40 70.0(3)
C31 C30 H30 125.8
C31 C30 Mn40 70.7(3)
Mn40 C30 H30 125.1
C30 C31 H31 126.2
C30 C31 Mn40 70.4(3)
C32 C31 C30 107.5(5)
C32 C31 H31 126.2
C32 C31 Mn40 70.8(4)
Mn40 C31 H31 124.2
C31 C32 H32 125.4
C31 C32 C33 109.2(4)
C31 C32 Mn40 71.3(3)
C33 C32 H32 125.4
C33 C32 Mn40 69.8(4)
Mn40 C32 H32 125.1
C29 C33 H33 126.4
C29 C33 Mn40 70.5(3)
C32 C33 C29 107.2(6)
C32 C33 H33 126.4
C32 C33 Mn40 71.4(3)
Mn40 C33 H33 123.4
O35 C34 Mn40 179.0(8)
O37 C36 Mn40 178.7(4)
O39 C38 Mn40 177.7(6)
C29 Mn40 C30 38.5(2)
C29 Mn40 C31 65.1(2)
C29 Mn40 C32 64.99(19)
C30 Mn40 C31 38.89(16)
C32 Mn40 C30 64.2(2)
C32 Mn40 C31 37.9(2)
C33 Mn40 C29 39.40(18)
C33 Mn40 C30 65.0(3)
C33 Mn40 C31 64.9(3)
C33 Mn40 C32 38.8(2)
C34 Mn40 C29 97.5(3)
C34 Mn40 C30 132.8(2)
C34 Mn40 C31 156.4(3)
C34 Mn40 C32 121.5(3)
C34 Mn40 C33 91.5(3)
C34 Mn40 C36 92.7(3)
C34 Mn40 C38 92.1(2)
C36 Mn40 C29 111.58(18)
C36 Mn40 C30 91.7(2)
C36 Mn40 C31 108.2(2)
C36 Mn40 C32 145.7(2)
C36 Mn40 C33 151.0(2)
C36 Mn40 C38 93.1(2)
C38 Mn40 C29 152.9(2)
C38 Mn40 C30 134.6(2)
C38 Mn40 C31 97.5(2)
C38 Mn40 C32 88.4(2)
C38 Mn40 C33 115.4(2)
C2 N1 C9 119.7(3)
C2 N1 C17A 118.8(4)
C2 N1 C17B 120.5(4)
C9 N1 C17A 118.5(4)
C9 N1 C17B 116.2(4)
C7 N11 C12 118.4(3)
C7 N11 C16 116.8(4)
C12 N11 C16 110.2(4)
C13 N14 C25 108.8(4)
C15 N14 C13 108.0(4)
C15 N14 C25 111.2(4)
C20 O21 H21 104(6)

loop_
_geom_bond_atom_site_label_1
_geom_bond_atom_site_label_2
_geom_bond_distance
C2 H2 0.9300
C2 C3 1.353(6)
C2 N1 1.345(5)
C3 C4 1.432(5)
C3 C20 1.482(5)
C4 C10 1.447(5)
C4 O23 1.259(5)
C5 H5 0.9300
C5 C6 1.354(5)
C5 C10 1.407(5)
C6 C7 1.408(6)
C6 F24 1.365(4)
C7 C8 1.388(5)
C7 N11 1.395(5)
C8 H8 0.9300
C8 C9 1.396(5)
C9 C10 1.392(5)
C9 N1 1.398(5)
C12 H12A 0.9700
C12 H12B 0.9700
C12 C13 1.521(6)
C12 N11 1.448(5)
C13 H13A 0.9700
C13 H13B 0.9700
C13 N14 1.460(6)
C15 H15A 0.9700
C15 H15B 0.9700
C15 C16 1.516(6)
C15 N14 1.454(6)
C16 H16A 0.9700
C16 H16B 0.9700
C16 N11 1.480(5)
C17A H17A 0.9800
C17A C18 1.448(8)
C17A C19A 1.483(12)
C17A N1 1.492(8)
C17B H17B 0.9800
C17B C18 1.395(10)
C17B C19B 1.502(13)
C17B N1 1.509(10)
C18 H18A 0.9700
C18 H18B 0.9700
C18 H18C 0.9700
C18 H18D 0.9700
C18 C19A 1.590(8)
C18 C19B 1.567(10)
C19A H19A 0.9700
C19A H19B 0.9700
C19B H19C 0.9700
C19B H19D 0.9700
C20 O21 1.319(5)
C20 O22 1.212(5)
C25 H25A 0.9700
C25 H25B 0.9700
C25 C26 1.526(6)
C25 N14 1.470(6)
C26 H26A 0.9700
C26 H26B 0.9700
C26 C27 1.501(6)
C27 C29 1.498(7)
C27 O28 1.198(8)
C29 C30 1.403(8)
C29 C33 1.427(6)
C29 Mn40 2.118(5)
C30 H30 0.9300
C30 C31 1.425(6)
C30 Mn40 2.139(5)
C31 H31 0.9300
C31 C32 1.389(9)
C31 Mn40 2.142(6)
C32 H32 0.9300
C32 C33 1.412(9)
C32 Mn40 2.135(6)
C33 H33 0.9300
C33 Mn40 2.114(6)
C34 Mn40 1.773(7)
C34 O35 1.152(8)
C36 Mn40 1.793(5)
C36 O37 1.160(6)
C38 Mn40 1.797(4)
C38 O39 1.147(5)
O21 H21 0.819(10)

loop_
_geom_torsion_atom_site_label_1
_geom_torsion_atom_site_label_2
_geom_torsion_atom_site_label_3
_geom_torsion_atom_site_label_4
_geom_torsion
C2 C3 C4 C10 0.4(7)
C2 C3 C4 O23 179.3(5)
C2 C3 C20 O21 -170.2(5)
C2 C3 C20 O22 6.8(8)
C3 C2 N1 C9 0.1(9)
C3 C2 N1 C17A -159.9(7)
C3 C2 N1 C17B 158.2(7)
C3 C4 C10 C5 -179.6(4)
C3 C4 C10 C9 -0.4(7)
C4 C3 C20 O21 8.1(7)
C4 C3 C20 O22 -174.9(5)
C5 C6 C7 C8 -1.6(8)
C5 C6 C7 N11 -177.1(5)
C6 C5 C10 C4 178.5(4)
C6 C5 C10 C9 -0.7(7)
C6 C7 C8 C9 -1.5(8)
C6 C7 N11 C12 169.9(5)
C6 C7 N11 C16 -54.5(7)
C7 C8 C9 C10 3.5(8)
C7 C8 C9 N1 -178.5(5)
C8 C7 N11 C12 -5.4(8)
C8 C7 N11 C16 130.3(5)
C8 C9 C10 C4 178.5(5)
C8 C9 C10 C5 -2.3(7)
C8 C9 N1 C2 -178.3(5)
C8 C9 N1 C17A -18.2(8)
C8 C9 N1 C17B 22.8(8)
C10 C5 C6 C7 2.7(8)
C10 C5 C6 F24 -175.7(4)
C10 C9 N1 C2 -0.2(8)
C10 C9 N1 C17A 159.9(6)
C10 C9 N1 C17B -159.1(6)
C12 C13 N14 C15 56.8(6)
C12 C13 N14 C25 177.6(5)
C13 C12 N11 C7 -164.6(5)
C13 C12 N11 C16 57.1(6)
C15 C16 N11 C7 161.6(4)
C15 C16 N11 C12 -59.3(6)
C16 C15 N14 C13 -59.8(6)
C16 C15 N14 C25 -179.1(4)
C18 C17A N1 C2 -50.7(10)
C18 C17A N1 C9 149.0(6)
C18 C17B N1 C2 40.6(11)
C18 C17B N1 C9 -160.7(7)
C19A C17A N1 C2 -123.5(6)
C19A C17A N1 C9 76.2(7)
C19B C17B N1 C2 112.9(8)
C19B C17B N1 C9 -88.4(8)
C20 C3 C4 C10 -178.0(4)
C20 C3 C4 O23 0.9(7)
C25 C26 C27 C29 -174.8(5)
C25 C26 C27 O28 2.8(9)
C26 C25 N14 C13 176.4(5)
C26 C25 N14 C15 -64.8(6)
C26 C27 C29 C30 -0.4(9)
C26 C27 C29 C33 177.5(6)
C26 C27 C29 Mn40 -95.4(6)
C27 C29 C30 C31 178.8(6)
C27 C29 C30 Mn40 -120.7(6)
C27 C29 C33 C32 -178.1(6)
C27 C29 C33 Mn40 119.6(6)
C29 C30 C31 C32 -1.3(6)
C29 C30 C31 Mn40 60.1(4)
C30 C29 C33 C32 0.2(8)
C30 C29 C33 Mn40 -62.1(4)
C30 C31 C32 C33 1.4(7)
C30 C31 C32 Mn40 61.2(4)
C31 C32 C33 C29 -1.0(8)
C31 C32 C33 Mn40 60.7(5)
C33 C29 C30 C31 0.6(7)
C33 C29 C30 Mn40 61.2(4)
F24 C6 C7 C8 176.8(5)
F24 C6 C7 N11 1.3(7)
Mn40 C29 C30 C31 -60.5(4)
Mn40 C29 C33 C32 62.3(5)
Mn40 C30 C31 C32 -61.4(4)
Mn40 C31 C32 C33 -59.7(5)
Mn40 C32 C33 C29 -61.7(5)
N1 C2 C3 C4 -0.2(8)
N1 C2 C3 C20 178.1(5)
N1 C9 C10 C4 0.4(7)
N1 C9 C10 C5 179.6(4)
N1 C17A C18 C19A -102.3(9)
N1 C17A C19A C18 111.5(6)
N1 C17B C18 C19B 99.6(11)
N1 C17B C19B C18 -114.6(8)
N11 C7 C8 C9 174.0(5)
N11 C12 C13 N14 -56.6(6)
N14 C15 C16 N11 61.5(6)
N14 C25 C26 C27 -172.7(5)
O23 C4 C10 C5 1.4(7)
O23 C4 C10 C9 -179.4(4)
O28 C27 C29 C30 -178.0(6)
O28 C27 C29 C33 -0.1(10)
O28 C27 C29 Mn40 87.0(7)

loop_
_smtbx_masks_void_nr
_smtbx_masks_void_average_x
_smtbx_masks_void_average_y
_smtbx_masks_void_average_z
_smtbx_masks_void_volume
_smtbx_masks_void_count_electrons
1 0.000 -0.646 0.250 174.9 52.6
2 0.000 -0.533 0.750 174.9 52.6
